data_2235014
loop_
_publ_author_name
'Wang, Mei-Yi'
'Zhang, Ya'

_publ_section_title
;
 (<i>E</i>)-(2,4-Dichlorobenzylidene)amino cyclopropanecarboxylate
;
_journal_coeditor_code HB6735
_journal_issue 6
_journal_name_full 'Acta Crystallographica Section E'
_journal_page_first o1594
_journal_paper_doi 10.1107/S1600536812018016
_journal_volume 68
_journal_year 2012
_chemical_formula_iupac 'C11 H9 Cl2 N O2'
_chemical_formula_moiety 'C11 H9 Cl2 N O2'
_chemical_formula_sum 'C11 H9 Cl2 N O2'
_chemical_formula_weight 258.09
_chemical_name_common
;
(<i>E</i>)-2,4-dichlorobenzaldehyde <i>O</i>-cyclopropanecarbonyl oxime
;
_chemical_name_systematic
;
(<i>E</i>)-(2,4-Dichlorobenzylidene)amino cyclopropanecarboxylate
;
_space_group_IT_number 2
_symmetry_cell_setting triclinic
_symmetry_space_group_name_Hall '-P 1'
_symmetry_space_group_name_H-M 'P -1'
_atom_sites_solution_hydrogens geom
_atom_sites_solution_primary direct
_atom_sites_solution_secondary difmap
_cell_angle_alpha 94.90(3)
_cell_angle_beta 100.42(3)
_cell_angle_gamma 102.70(3)
_cell_formula_units_Z 2
_cell_length_a 6.4381(13)
_cell_length_b 7.6030(15)
_cell_length_c 11.956(2)
_cell_measurement_reflns_used 1887
_cell_measurement_temperature 113(2)
_cell_measurement_theta_max 27.90
_cell_measurement_theta_min 1.75
_cell_volume 556.7(2)
_computing_cell_refinement 'CrystalClear (Rigaku/MSC, 2005)'
_computing_data_collection 'CrystalClear (Rigaku/MSC, 2005)'
_computing_data_reduction 'CrystalClear (Rigaku/MSC, 2005)'
_computing_molecular_graphics 'SHELXTL (Sheldrick, 2008)'
_computing_publication_material 'SHELXL97 (Sheldrick, 2008'
_computing_structure_refinement 'SHELXL97 (Sheldrick, 2008)'
_computing_structure_solution 'SHELXS97 (Sheldrick, 2008)'
_diffrn_ambient_temperature 113(2)
_diffrn_measured_fraction_theta_full 0.989
_diffrn_measured_fraction_theta_max 0.989
_diffrn_measurement_device_type 'Rigaku Saturn CCD'
_diffrn_measurement_method '\w scans'
_diffrn_radiation_monochromator confocal
_diffrn_radiation_source 'rotating anode'
_diffrn_radiation_type MoK\a
_diffrn_radiation_wavelength 0.71073
_diffrn_reflns_av_R_equivalents 0.0299
_diffrn_reflns_av_sigmaI/netI 0.0463
_diffrn_reflns_limit_h_max 7
_diffrn_reflns_limit_h_min -7
_diffrn_reflns_limit_k_max 6
_diffrn_reflns_limit_k_min -9
_diffrn_reflns_limit_l_max 14
_diffrn_reflns_limit_l_min -14
_diffrn_reflns_number 3737
_diffrn_reflns_theta_full 25.02
_diffrn_reflns_theta_max 25.02
_diffrn_reflns_theta_min 1.75
_diffrn_standards_decay_% 0
_diffrn_standards_interval_count 0
_diffrn_standards_interval_time 0
_diffrn_standards_number 0
_exptl_absorpt_coefficient_mu 0.565
_exptl_absorpt_correction_T_max 0.9457
_exptl_absorpt_correction_T_min 0.8763
_exptl_absorpt_correction_type multi-scan
_exptl_absorpt_process_details '(CrystalClear; Rigaku/MSC, 2005)'
_exptl_crystal_colour coloress
_exptl_crystal_density_diffrn 1.540
_exptl_crystal_density_method 'not measured'
_exptl_crystal_description block
_exptl_crystal_F_000 264
_exptl_crystal_size_max 0.24
_exptl_crystal_size_mid 0.20
_exptl_crystal_size_min 0.10
_refine_diff_density_max 0.237
_refine_diff_density_min -0.205
_refine_ls_extinction_method none
_refine_ls_goodness_of_fit_ref 1.025
_refine_ls_hydrogen_treatment constr
_refine_ls_matrix_type full
_refine_ls_number_parameters 145
_refine_ls_number_reflns 1937
_refine_ls_number_restraints 0
_refine_ls_restrained_S_all 1.025
_refine_ls_R_factor_all 0.0338
_refine_ls_R_factor_gt 0.0273
_refine_ls_shift/su_max 0.001
_refine_ls_shift/su_mean 0.000
_refine_ls_structure_factor_coef Fsqd
_refine_ls_weighting_details 'calc w=1/[\s^2^(Fo^2^)+(0.0407P)^2^] where P=(Fo^2^+2Fc^2^)/3'
_refine_ls_weighting_scheme calc
_refine_ls_wR_factor_gt 0.0738
_refine_ls_wR_factor_ref 0.0757
_reflns_number_gt 1563
_reflns_number_total 1937
_reflns_threshold_expression I>2\s(I)
_cod_data_source_file hb6735.cif
_cod_data_source_block I
_cod_original_cell_volume 556.71(19)
_cod_database_code 2235014
_cod_database_fobs_code 2235014

loop_
_symmetry_equiv_pos_as_xyz
'x, y, z'
'-x, -y, -z'

loop_
_atom_site_type_symbol
_atom_site_label
_atom_site_fract_x
_atom_site_fract_y
_atom_site_fract_z
_atom_site_U_iso_or_equiv
_atom_site_adp_type
_atom_site_calc_flag
_atom_site_refinement_flags
_atom_site_occupancy
_atom_site_symmetry_multiplicity
Cl Cl1 0.32359(6) 0.70035(5) 0.47089(3) 0.02317(14) Uani d . 1 1
Cl Cl2 1.15092(6) 0.98054(6) 0.68823(4) 0.02531(14) Uani d . 1 1
O O1 0.08882(17) 0.30779(16) 0.94813(9) 0.0263(3) Uani d . 1 1
O O2 0.00692(16) 0.37138(15) 0.76492(9) 0.0186(3) Uani d . 1 1
N N1 0.2306(2) 0.46280(18) 0.78101(11) 0.0202(3) Uani d . 1 1
C C1 -0.3868(2) 0.2548(2) 0.94150(14) 0.0217(4) Uani d . 1 1
H H1A -0.2971 0.3293 1.0106 0.026 Uiso calc R 1 1
H H1B -0.5348 0.2689 0.9234 0.026 Uiso calc R 1 1
C C2 -0.3504(3) 0.0724(2) 0.91336(14) 0.0208(4) Uani d . 1 1
H H2A -0.4764 -0.0249 0.8783 0.025 Uiso calc R 1 1
H H2B -0.2388 0.0354 0.9655 0.025 Uiso calc R 1 1
C C3 -0.2777(2) 0.2198(2) 0.84222(14) 0.0198(4) Uani d . 1 1
H H3 -0.3629 0.2113 0.7644 0.024 Uiso calc R 1 1
C C4 -0.0426(2) 0.3004(2) 0.86199(13) 0.0177(4) Uani d . 1 1
C C5 0.2637(2) 0.5304(2) 0.69054(14) 0.0177(4) Uani d . 1 1
H H5 0.1511 0.5129 0.6268 0.021 Uiso calc R 1 1
C C6 0.4823(2) 0.6365(2) 0.68810(14) 0.0164(4) Uani d . 1 1
C C7 0.5265(3) 0.7218(2) 0.59348(13) 0.0168(4) Uani d . 1 1
C C8 0.7305(2) 0.8271(2) 0.59131(13) 0.0188(4) Uani d . 1 1
H H8 0.7566 0.8836 0.5275 0.023 Uiso calc R 1 1
C C9 0.8947(2) 0.8453(2) 0.68750(14) 0.0187(4) Uani d . 1 1
C C10 0.8595(3) 0.7612(2) 0.78232(14) 0.0196(4) Uani d . 1 1
H H10 0.9725 0.7736 0.8453 0.024 Uiso calc R 1 1
C C11 0.6539(2) 0.6579(2) 0.78256(14) 0.0177(4) Uani d . 1 1
H H11 0.6293 0.6016 0.8466 0.021 Uiso calc R 1 1

loop_
_atom_site_aniso_label
_atom_site_aniso_U_11
_atom_site_aniso_U_22
_atom_site_aniso_U_33
_atom_site_aniso_U_12
_atom_site_aniso_U_13
_atom_site_aniso_U_23
Cl1 0.0227(2) 0.0314(3) 0.0143(2) 0.00420(18) 0.00140(17) 0.00786(18)
Cl2 0.0192(2) 0.0275(2) 0.0273(3) -0.00120(17) 0.00716(17) 0.00581(18)
O1 0.0182(6) 0.0425(8) 0.0166(7) 0.0021(5) 0.0021(5) 0.0121(6)
O2 0.0123(5) 0.0267(6) 0.0165(6) 0.0012(5) 0.0038(4) 0.0082(5)
N1 0.0117(6) 0.0267(8) 0.0213(8) 0.0005(6) 0.0039(5) 0.0072(6)
C1 0.0179(8) 0.0266(9) 0.0221(10) 0.0051(7) 0.0073(7) 0.0061(7)
C2 0.0191(8) 0.0226(9) 0.0198(9) 0.0004(7) 0.0059(7) 0.0054(7)
C3 0.0151(8) 0.0264(9) 0.0160(9) 0.0002(7) 0.0027(7) 0.0059(7)
C4 0.0187(8) 0.0201(8) 0.0162(9) 0.0045(7) 0.0070(7) 0.0059(7)
C5 0.0178(8) 0.0218(9) 0.0145(9) 0.0048(7) 0.0041(7) 0.0056(7)
C6 0.0184(8) 0.0158(8) 0.0162(9) 0.0042(6) 0.0061(7) 0.0031(6)
C7 0.0185(8) 0.0193(8) 0.0134(9) 0.0070(6) 0.0019(6) 0.0024(6)
C8 0.0244(9) 0.0189(9) 0.0165(10) 0.0057(7) 0.0100(7) 0.0071(7)
C9 0.0181(8) 0.0170(8) 0.0223(9) 0.0038(7) 0.0082(7) 0.0024(7)
C10 0.0189(8) 0.0226(9) 0.0183(9) 0.0077(7) 0.0022(7) 0.0040(7)
C11 0.0194(8) 0.0206(9) 0.0166(9) 0.0079(7) 0.0065(7) 0.0073(7)

loop_
_atom_type_symbol
_atom_type_description
_atom_type_scat_dispersion_real
_atom_type_scat_dispersion_imag
_atom_type_scat_source
C C 0.0033 0.0016 'International Tables Vol C Tables 4.2.6.8 and 6.1.1.4'
H H 0.0000 0.0000 'International Tables Vol C Tables 4.2.6.8 and 6.1.1.4'
N N 0.0061 0.0033 'International Tables Vol C Tables 4.2.6.8 and 6.1.1.4'
O O 0.0106 0.0060 'International Tables Vol C Tables 4.2.6.8 and 6.1.1.4'
Cl Cl 0.1484 0.1585 'International Tables Vol C Tables 4.2.6.8 and 6.1.1.4'

loop_
_geom_angle_atom_site_label_1
_geom_angle_atom_site_label_2
_geom_angle_atom_site_label_3
_geom_angle
C4 O2 N1 112.18(11)
C5 N1 O2 109.05(12)
C2 C1 C3 60.45(11)
C2 C1 H1A 117.7
C3 C1 H1A 117.7
C2 C1 H1B 117.7
C3 C1 H1B 117.7
H1A C1 H1B 114.8
C1 C2 C3 61.08(11)
C1 C2 H2A 117.7
C3 C2 H2A 117.7
C1 C2 H2B 117.7
C3 C2 H2B 117.7
H2A C2 H2B 114.8
C4 C3 C2 116.62(14)
C4 C3 C1 115.92(13)
C2 C3 C1 58.47(11)
C4 C3 H3 117.5
C2 C3 H3 117.5
C1 C3 H3 117.5
O1 C4 O2 123.97(14)
O1 C4 C3 126.72(15)
O2 C4 C3 109.31(12)
N1 C5 C6 118.94(14)
N1 C5 H5 120.5
C6 C5 H5 120.5
C7 C6 C11 117.60(14)
C7 C6 C5 121.71(14)
C11 C6 C5 120.69(15)
C8 C7 C6 122.37(14)
C8 C7 Cl1 116.74(13)
C6 C7 Cl1 120.89(12)
C7 C8 C9 117.79(15)
C7 C8 H8 121.1
C9 C8 H8 121.1
C10 C9 C8 121.89(15)
C10 C9 Cl2 119.36(12)
C8 C9 Cl2 118.75(13)
C9 C10 C11 119.14(14)
C9 C10 H10 120.4
C11 C10 H10 120.4
C10 C11 C6 121.20(15)
C10 C11 H11 119.4
C6 C11 H11 119.4

loop_
_geom_bond_atom_site_label_1
_geom_bond_atom_site_label_2
_geom_bond_distance
Cl1 C7 1.7477(16)
Cl2 C9 1.7394(16)
O1 C4 1.1976(18)
O2 C4 1.3800(19)
O2 N1 1.4253(16)
N1 C5 1.269(2)
C1 C2 1.478(2)
C1 C3 1.517(2)
C1 H1A 0.9700
C1 H1B 0.9700
C2 C3 1.508(2)
C2 H2A 0.9700
C2 H2B 0.9700
C3 C4 1.470(2)
C3 H3 0.9800
C5 C6 1.467(2)
C5 H5 0.9300
C6 C7 1.394(2)
C6 C11 1.401(2)
C7 C8 1.385(2)
C8 C9 1.389(2)
C8 H8 0.9300
C9 C10 1.378(2)
C10 C11 1.383(2)
C10 H10 0.9300
C11 H11 0.9300

loop_
_geom_hbond_atom_site_label_D
_geom_hbond_atom_site_label_H
_geom_hbond_atom_site_label_A
_geom_hbond_site_symmetry_A
_geom_hbond_distance_DH
_geom_hbond_distance_HA
_geom_hbond_distance_DA
_geom_hbond_angle_DHA
C1 H1B O1 1_455 0.97 2.57 3.5008(19) 161

loop_
_geom_torsion_atom_site_label_1
_geom_torsion_atom_site_label_2
_geom_torsion_atom_site_label_3
_geom_torsion_atom_site_label_4
_geom_torsion
C4 O2 N1 C5 -177.60(13)
C1 C2 C3 C4 105.44(16)
C2 C1 C3 C4 -106.64(16)
N1 O2 C4 O1 -3.1(2)
N1 O2 C4 C3 176.04(13)
C2 C3 C4 O1 -25.6(3)
C1 C3 C4 O1 40.4(2)
C2 C3 C4 O2 155.33(15)
C1 C3 C4 O2 -138.66(14)
O2 N1 C5 C6 178.12(13)
N1 C5 C6 C7 -176.72(16)
N1 C5 C6 C11 2.2(3)
C11 C6 C7 C8 -1.0(3)
C5 C6 C7 C8 177.96(16)
C11 C6 C7 Cl1 179.11(13)
C5 C6 C7 Cl1 -2.0(2)
C6 C7 C8 C9 0.4(3)
Cl1 C7 C8 C9 -179.65(12)
C7 C8 C9 C10 0.6(3)
C7 C8 C9 Cl2 -178.69(13)
C8 C9 C10 C11 -1.1(3)
Cl2 C9 C10 C11 178.24(13)
C9 C10 C11 C6 0.5(3)
C7 C6 C11 C10 0.5(2)
C5 C6 C11 C10 -178.44(16)

loop_
_cod_related_entry_id
_cod_related_entry_database
_cod_related_entry_code
1 ChemSpider 30657755
